data_4320181
loop_
_publ_author_name
'Ulrich Kortz'
'Noha K. Al-Kassem'
'Masha G. Savelieff'
'Nisrine A. Al Kadi'
'Masahiro Sadakane'

_publ_contact_author_address
;
Department of Chemistry
American University of Beirut
Bliss street, POB 11-0236
Beirut, LEBANON
;
_publ_contact_author_email
;
ulrich.kortz@aub.edu.lb
;
_publ_contact_author_fax
;
+961 1 744 461
;
_publ_contact_author_name
;
Ulrich KORTZ
;
_publ_contact_author_phone
;
+961 3 776 439
;
_publ_section_title
;
 Synthesis and Characterization of Copper-, Zinc-, Manganese-, and
 Cobalt-Substituted Dimeric Heteropolyanions,
 [(\a-XW~9~O~33~)~2~M~3~(H~2~O)~3~]^n-^ (n = 12, X = As^III^, Sb^III^, M =
 Cu^2+^, Zn^2+^; n = 10, X = Se^IV^, Te^IV^, M = Cu^2+^) and
 [(\a-AsW~9~O~33~)~2~WO(H~2~O)M~2~(H~2~O)~2~]^10-^ (M = Zn^2+^, Mn^2+^,
 Co^2+^)
;
_journal_name_full 'Inorganic Chemistry'
_journal_page_first 4742
_journal_page_last 4749
_journal_paper_doi 10.1021/ic0101477
_journal_volume 40
_journal_year 2001
_chemical_formula_sum 'As2 Cu3 Na12 O101 W18'
_chemical_formula_weight 5541.64
_chemical_name_systematic
;
  ?
;
_space_group_IT_number 11
_symmetry_cell_setting monoclinic
_symmetry_space_group_name_Hall '-P 2yb'
_symmetry_space_group_name_H-M 'P 1 21/m 1'
_atom_sites_solution_primary direct
_atom_sites_solution_secondary difmap
_audit_creation_method SHELXL-97
_cell_angle_alpha 90.00
_cell_angle_beta 109.4050(10)
_cell_angle_gamma 90.00
_cell_formula_units_Z 2
_cell_length_a 13.4989(9)
_cell_length_b 20.7463(14)
_cell_length_c 16.7571(11)
_cell_measurement_reflns_used 8192
_cell_measurement_temperature 173(2)
_cell_measurement_theta_max 28.32
_cell_measurement_theta_min 1.29
_cell_volume 4426.3(5)
_computing_cell_refinement 'Bruker SMART (Siemens, 1995)'
_computing_data_collection 'Bruker SMART (Siemens, 1995)'
_computing_data_reduction 'Bruker SHELXTL (Sheldrick, 1993b)'
_computing_molecular_graphics 'Bruker SHELXTL (Sheldrick, 1993b)'
_computing_publication_material 'Bruker SHELXTL (Sheldrick, 1993b)'
_computing_structure_refinement 'SHELXL-97 (Sheldrick, 1993a)'
_computing_structure_solution 'SHELXS-97 (Sheldrick, 1990)'
_diffrn_ambient_temperature 173(2)
_diffrn_measured_fraction_theta_full 0.980
_diffrn_measured_fraction_theta_max 0.980
_diffrn_measurement_device_type 'Bruker SMART CCD area detector'
_diffrn_measurement_method 'omega scans'
_diffrn_radiation_monochromator graphite
_diffrn_radiation_source 'normal-focus sealed tube'
_diffrn_radiation_type MoK\a
_diffrn_radiation_wavelength 0.71073
_diffrn_reflns_av_R_equivalents 0.0644
_diffrn_reflns_av_sigmaI/netI 0.0489
_diffrn_reflns_limit_h_max 17
_diffrn_reflns_limit_h_min -17
_diffrn_reflns_limit_k_max 27
_diffrn_reflns_limit_k_min -26
_diffrn_reflns_limit_l_max 22
_diffrn_reflns_limit_l_min -22
_diffrn_reflns_number 50077
_diffrn_reflns_theta_full 28.32
_diffrn_reflns_theta_max 28.32
_diffrn_reflns_theta_min 1.29
_diffrn_standards_decay_% 0
_exptl_absorpt_coefficient_mu 24.917
_exptl_absorpt_correction_T_max 0.120
_exptl_absorpt_correction_T_min 0.046
_exptl_absorpt_correction_type multi-scan
_exptl_absorpt_process_details 'Blessing, 1995'
_exptl_crystal_colour green
_exptl_crystal_density_diffrn 4.158
_exptl_crystal_density_method 'not measured'
_exptl_crystal_description block
_exptl_crystal_F_000 4850
_exptl_crystal_size_max 0.20
_exptl_crystal_size_mid 0.16
_exptl_crystal_size_min 0.14
_refine_diff_density_max 3.595
_refine_diff_density_min -2.308
_refine_diff_density_rms 0.478
_refine_ls_extinction_coef 0.000604(17)
_refine_ls_extinction_expression Fc^*^=kFc[1+0.001xFc^2^\l^3^/sin(2\q)]^-1/4^
_refine_ls_extinction_method SHELXL
_refine_ls_goodness_of_fit_ref 1.146
_refine_ls_matrix_type full
_refine_ls_number_parameters 385
_refine_ls_number_reflns 11094
_refine_ls_number_restraints 0
_refine_ls_restrained_S_all 1.146
_refine_ls_R_factor_all 0.0412
_refine_ls_R_factor_gt 0.0350
_refine_ls_shift/su_max 0.002
_refine_ls_shift/su_mean 0.000
_refine_ls_structure_factor_coef Fsqd
_refine_ls_weighting_details 'calc w=1/[\s^2^(Fo^2^)+(0.0408P)^2^+27.5188P] where P=(Fo^2^+2Fc^2^)/3'
_refine_ls_weighting_scheme calc
_refine_ls_wR_factor_gt 0.0884
_refine_ls_wR_factor_ref 0.0957
_reflns_number_gt 9914
_reflns_number_total 11094
_reflns_threshold_expression >2sigma(I)
_cod_data_source_file ic01014777_2.cif
_cod_data_source_block na12cu3(asw9)2
_cod_depositor_comments
;
The following automatic conversions were performed:

'_symmetry_cell_setting' value 'Monoclinic' changed to 'monoclinic'
according to the built-in table from CIF Core dictionary named
'cif_core.dic' version 2.4.1 from 2010-06-29.

Automatic conversion script
Id: cif_fix_values 1646 2011-03-28 12:23:43Z adriana 
;
_cod_database_code 4320181

loop_
_symmetry_equiv_pos_as_xyz
'x, y, z'
'-x, y+1/2, -z'
'-x, -y, -z'
'x, -y-1/2, z'

loop_
_atom_site_label
_atom_site_type_symbol
_atom_site_fract_x
_atom_site_fract_y
_atom_site_fract_z
_atom_site_U_iso_or_equiv
_atom_site_adp_type
_atom_site_occupancy
_atom_site_symmetry_multiplicity
_atom_site_calc_flag
_atom_site_refinement_flags
_atom_site_disorder_assembly
_atom_site_disorder_group
W1 W 1.04240(2) 0.661702(15) 0.09242(2) 0.00750(8) Uani 1 1 d . . .
W2 W 0.87996(2) 0.582336(15) 0.17106(2) 0.00771(8) Uani 1 1 d . . .
W3 W 1.08953(2) 0.660872(15) 0.30339(2) 0.00725(8) Uani 1 1 d . . .
W4 W 0.70252(2) 0.668930(15) 0.25567(2) 0.00782(8) Uani 1 1 d . . .
W5 W 0.90935(3) 0.7500 0.39066(3) 0.00751(10) Uani 1 2 d S . .
W6 W 0.71863(3) 0.661106(15) -0.25746(2) 0.00748(8) Uani 1 1 d . . .
W7 W 0.55053(3) 0.582677(16) -0.18104(2) 0.00910(8) Uani 1 1 d . . .
W8 W 0.45656(3) 0.660494(15) -0.37027(2) 0.00909(8) Uani 1 1 d . . .
W9 W 0.37185(3) 0.669640(16) -0.09842(2) 0.01019(8) Uani 1 1 d . . .
W10 W 0.27443(3) 0.7500 -0.28575(3) 0.00962(10) Uani 1 2 d S . .
Cu1 Cu 0.63324(8) 0.63699(5) 0.03366(6) 0.0098(2) Uani 1 1 d . . .
Cu2 Cu 0.86284(11) 0.7500 -0.07381(9) 0.0084(3) Uani 1 2 d S . .
As1 As 0.85470(9) 0.7500 0.15150(7) 0.0066(2) Uani 1 2 d S . .
As2 As 0.56804(9) 0.7500 -0.15763(7) 0.0079(2) Uani 1 2 d S . .
Na1 Na 0.4959(4) 0.7500 0.0979(3) 0.0169(10) Uani 1 2 d S . .
Na2 Na 0.8204(3) 0.59390(16) -0.0519(2) 0.0136(7) Uani 1 1 d . . .
Na3 Na 0.6507(4) 0.7500 -0.4466(3) 0.0206(11) Uani 1 2 d S . .
Na4 Na 0.5567(3) 0.41013(17) -0.2536(2) 0.0168(7) Uani 1 1 d . . .
Na5 Na 0.2530(3) 0.54329(17) -0.5198(2) 0.0169(7) Uani 1 1 d . . .
Na6 Na 0.9706(3) 0.43975(18) 0.4168(2) 0.0194(8) Uani 1 1 d . . .
Na7 Na 0.8700(3) 0.42042(17) 0.0762(2) 0.0162(7) Uani 1 1 d . . .
OA(1.2.3) O 0.9475(4) 0.6848(3) 0.1835(3) 0.0068(11) Uiso 1 1 d . . .
OA(4.4.5) O 0.8156(6) 0.7500 0.2440(5) 0.0077(15) Uiso 1 2 d S . .
OA(6.7.8) O 0.5629(4) 0.6856(3) -0.2294(4) 0.0106(11) Uiso 1 1 d . . .
OA(9.9.10) O 0.4306(6) 0.7500 -0.1683(5) 0.0095(16) Uiso 1 2 d S . .
OB(1.1) O 1.0859(6) 0.7500 0.1120(5) 0.0086(16) Uiso 1 2 d S . .
OB(3.3) O 1.1233(6) 0.7500 0.3025(5) 0.0063(15) Uiso 1 2 d S . .
OB(2.4) O 0.8080(4) 0.6113(3) 0.2443(4) 0.0127(12) Uiso 1 1 d . . .
OB(3.5) O 1.0017(4) 0.6874(3) 0.3670(4) 0.0108(11) Uiso 1 1 d . . .
OB(6.6) O 0.7164(6) 0.7500 -0.2941(5) 0.0102(16) Uiso 1 2 d S . .
OB(8.8) O 0.4701(6) 0.7500 -0.3921(5) 0.0122(17) Uiso 1 2 d S . .
OB(7.9) O 0.4262(4) 0.6130(3) -0.1631(4) 0.0114(12) Uiso 1 1 d . . .
OB(8.10) O 0.3403(4) 0.6872(3) -0.3366(4) 0.0112(12) Uiso 1 1 d . . .
OC(1.2) O 0.9799(4) 0.5804(3) 0.1088(4) 0.0102(11) Uiso 1 1 d . . .
OC(1.3) O 1.1388(4) 0.6473(3) 0.2114(4) 0.0102(11) Uiso 1 1 d . . .
OC(2.3) O 1.0104(4) 0.5837(3) 0.2736(4) 0.0090(11) Uiso 1 1 d . . .
OC(4.4) O 0.6396(6) 0.7500 0.2720(5) 0.0065(15) Uiso 1 2 d S . .
OC(4.5) O 0.8049(4) 0.6857(3) 0.3722(4) 0.0083(11) Uiso 1 1 d . . .
OC(6.7) O 0.6699(4) 0.5817(3) -0.2217(4) 0.0099(11) Uiso 1 1 d . . .
OC(6.8) O 0.5986(4) 0.6496(3) -0.3660(4) 0.0104(11) Uiso 1 1 d . . .
OC(7.8) O 0.4658(4) 0.5855(3) -0.3049(4) 0.0108(12) Uiso 1 1 d . . .
OC(9.9) O 0.3261(6) 0.7500 -0.0654(6) 0.0131(17) Uiso 1 2 d S . .
OC(9.10) O 0.2578(5) 0.6852(3) -0.2110(4) 0.0143(12) Uiso 1 1 d . . .
OD(1) O 1.1256(5) 0.6365(3) 0.0402(4) 0.0155(13) Uiso 1 1 d . . .
OD(2) O 0.8565(5) 0.5000(3) 0.1695(4) 0.0149(13) Uiso 1 1 d . . .
OD(3) O 1.1970(4) 0.6303(3) 0.3815(4) 0.0123(12) Uiso 1 1 d . . .
OD(4) O 0.6219(5) 0.6169(3) 0.2867(4) 0.0127(12) Uiso 1 1 d . . .
OD(5) O 0.9565(7) 0.7500 0.4983(6) 0.0140(17) Uiso 1 2 d S . .
OD(6) O 0.8147(4) 0.6256(3) -0.2896(4) 0.0122(12) Uiso 1 1 d . . .
OD(7) O 0.5387(4) 0.4998(3) -0.1686(4) 0.0127(12) Uiso 1 1 d . . .
OD(8) O 0.3937(5) 0.6288(3) -0.4684(4) 0.0148(12) Uiso 1 1 d . . .
OD(9) O 0.3008(5) 0.6174(3) -0.0591(4) 0.0188(14) Uiso 1 1 d . . .
OD(10) O 0.1497(6) 0.7500 -0.3576(6) 0.0136(17) Uiso 1 2 d S . .
OD[1.CU(2)] O 0.9250(4) 0.6851(3) 0.0093(4) 0.0109(11) Uiso 1 1 d . . .
OD[6.CU(2)] O 0.7871(4) 0.6846(3) -0.1502(4) 0.0114(12) Uiso 1 1 d . . .
OD[2.CU(1)] O 0.7773(4) 0.6120(3) 0.0800(4) 0.0116(12) Uiso 1 1 d . . .
OD[4.CU(1)] O 0.6431(5) 0.6736(3) 0.1425(4) 0.0138(12) Uiso 1 1 d . . .
OD[7.CU(1)] O 0.6303(4) 0.6098(3) -0.0784(4) 0.0118(12) Uiso 1 1 d . . .
OD[9.CU(1)] O 0.4972(5) 0.6741(3) -0.0160(4) 0.0137(12) Uiso 1 1 d . . .
OW[CU(1)] O 0.5856(6) 0.5314(4) 0.0649(5) 0.0297(17) Uiso 1 1 d . . .
OW[CU(2)] O 1.0197(7) 0.7500 -0.1081(6) 0.022(2) Uiso 1 2 d S . .
O1W O 0.3850(6) 0.6670(3) 0.1315(5) 0.0272(16) Uiso 1 1 d . . .
O2W O 0.9418(5) 0.5506(3) -0.1191(4) 0.0195(14) Uiso 1 1 d . . .
O3W O 0.7683(5) 0.4884(3) -0.0363(4) 0.0195(14) Uiso 1 1 d . . .
O4W O 1.0308(5) 0.3433(3) 0.3736(4) 0.0183(14) Uiso 1 1 d . . .
O5W O 0.8025(5) 0.4376(3) 0.2948(4) 0.0212(14) Uiso 1 1 d . . .
O6W O 0.8490(5) 0.3790(3) 0.4628(4) 0.0217(14) Uiso 1 1 d . . .
O7W O 0.1145(5) 0.4829(3) -0.6244(4) 0.0180(13) Uiso 1 1 d . . .
O8W O 0.9331(5) 0.3477(3) 0.1962(5) 0.0220(15) Uiso 1 1 d . . .
O9W O 0.7559(6) 0.6647(3) -0.4772(5) 0.0232(15) Uiso 1 1 d . . .
O10W O 0.6054(6) 0.3380(3) -0.3477(5) 0.0249(16) Uiso 1 1 d . . .
O11W O 0.5128(5) 0.4773(3) -0.3779(5) 0.0239(15) Uiso 1 1 d . . .
O12W O 0.3612(6) 0.4554(3) -0.5362(5) 0.0271(16) Uiso 1 1 d . . .
O13W O 1.0650(5) 0.4458(3) 0.5660(4) 0.0220(14) Uiso 1 1 d . . .
O14W O 0.2713(5) 0.4865(3) -0.3943(4) 0.0196(14) Uiso 1 1 d . . .
O15W O 0.7292(5) 0.4504(3) -0.2052(4) 0.0196(14) Uiso 1 1 d . . .
O16W O 0.5550(7) 0.7500 -0.5907(6) 0.021(2) Uiso 1 2 d S . .
O17W O 1.2976(8) 0.7500 0.2213(6) 0.023(2) Uiso 1 2 d S . .

loop_
_atom_site_aniso_label
_atom_site_aniso_U_11
_atom_site_aniso_U_22
_atom_site_aniso_U_33
_atom_site_aniso_U_23
_atom_site_aniso_U_13
_atom_site_aniso_U_12
W1 0.00886(15) 0.01099(15) 0.00268(16) 0.00027(11) 0.00194(13) 0.00065(11)
W2 0.00865(15) 0.01055(15) 0.00372(16) -0.00060(11) 0.00175(13) -0.00050(11)
W3 0.00847(15) 0.01076(15) 0.00214(16) 0.00022(11) 0.00123(13) 0.00043(11)
W4 0.00827(15) 0.01225(15) 0.00289(16) -0.00033(11) 0.00178(13) -0.00081(11)
W5 0.0083(2) 0.0126(2) 0.0015(2) 0.000 0.00145(17) 0.000
W6 0.00813(15) 0.01140(15) 0.00256(16) -0.00052(11) 0.00130(13) -0.00029(11)
W7 0.01052(16) 0.01360(16) 0.00290(16) 0.00000(12) 0.00185(13) -0.00174(12)
W8 0.00857(15) 0.01544(16) 0.00251(16) -0.00067(12) 0.00083(13) -0.00013(12)
W9 0.00812(15) 0.01855(16) 0.00366(16) 0.00096(12) 0.00163(13) -0.00144(12)
W10 0.0076(2) 0.0178(2) 0.0030(2) 0.000 0.00127(18) 0.000
Cu1 0.0083(4) 0.0176(5) 0.0024(5) -0.0016(4) 0.0006(4) 0.0009(4)
Cu2 0.0109(6) 0.0110(6) 0.0014(6) 0.000 -0.0005(5) 0.000
As1 0.0067(5) 0.0104(5) 0.0024(5) 0.000 0.0013(4) 0.000
As2 0.0075(5) 0.0136(5) 0.0025(5) 0.000 0.0016(4) 0.000
Na1 0.015(2) 0.021(2) 0.015(3) 0.000 0.006(2) 0.000
Na2 0.0159(16) 0.0158(16) 0.0090(17) -0.0011(13) 0.0039(14) -0.0008(14)
Na3 0.027(3) 0.025(3) 0.009(3) 0.000 0.005(2) 0.000
Na4 0.0137(16) 0.0214(17) 0.0155(19) -0.0022(15) 0.0051(15) -0.0029(14)
Na5 0.0188(17) 0.0196(17) 0.0115(18) 0.0045(14) 0.0041(15) 0.0014(15)
Na6 0.0194(18) 0.0228(18) 0.017(2) 0.0011(15) 0.0078(16) 0.0008(15)
Na7 0.0193(17) 0.0193(17) 0.0120(18) -0.0050(14) 0.0078(15) -0.0009(14)

loop_
_atom_type_symbol
_atom_type_description
_atom_type_scat_dispersion_real
_atom_type_scat_dispersion_imag
_atom_type_scat_source
O O 0.0106 0.0060 'International Tables Vol C Tables 4.2.6.8 and 6.1.1.4'
Na Na 0.0362 0.0249 'International Tables Vol C Tables 4.2.6.8 and 6.1.1.4'
Cu Cu 0.3201 1.2651 'International Tables Vol C Tables 4.2.6.8 and 6.1.1.4'
As As 0.0499 2.0058 'International Tables Vol C Tables 4.2.6.8 and 6.1.1.4'
W W -0.8490 6.8722 'International Tables Vol C Tables 4.2.6.8 and 6.1.1.4'

loop_
_geom_angle_atom_site_label_1
_geom_angle_atom_site_label_2
_geom_angle_atom_site_label_3
_geom_angle
_geom_angle_site_symmetry_1
_geom_angle_site_symmetry_3
_geom_angle_publ_flag
OD(1) W1 OD[1.CU(2)] 104.2(3) . . no
OD(1) W1 OB(1.1) 99.3(3) . . no
OD[1.CU(2)] W1 OB(1.1) 90.9(3) . . no
OD(1) W1 OC(1.2) 101.3(3) . . no
OD[1.CU(2)] W1 OC(1.2) 91.8(2) . . no
OB(1.1) W1 OC(1.2) 157.8(3) . . no
OD(1) W1 OC(1.3) 98.2(3) . . no
OD[1.CU(2)] W1 OC(1.3) 157.6(3) . . no
OB(1.1) W1 OC(1.3) 84.9(3) . . no
OC(1.2) W1 OC(1.3) 84.2(2) . . no
OD(1) W1 OA(1.2.3) 169.9(2) . . no
OD[1.CU(2)] W1 OA(1.2.3) 85.2(2) . . no
OB(1.1) W1 OA(1.2.3) 84.0(3) . . no
OC(1.2) W1 OA(1.2.3) 74.3(2) . . no
OC(1.3) W1 OA(1.2.3) 72.5(2) . . no
OD(1) W1 Na2 94.7(2) . . no
OD[1.CU(2)] W1 Na2 39.83(19) . . no
OB(1.1) W1 Na2 130.7(2) . . no
OC(1.2) W1 Na2 55.33(18) . . no
OC(1.3) W1 Na2 139.28(17) . . no
OA(1.2.3) W1 Na2 90.26(14) . . no
OD(2) W2 OD[2.CU(1)] 103.9(3) . . no
OD(2) W2 OB(2.4) 101.0(3) . . no
OD[2.CU(1)] W2 OB(2.4) 91.4(3) . . no
OD(2) W2 OC(1.2) 97.3(3) . . no
OD[2.CU(1)] W2 OC(1.2) 91.6(3) . . no
OB(2.4) W2 OC(1.2) 160.2(2) . . no
OD(2) W2 OC(2.3) 97.5(3) . . no
OD[2.CU(1)] W2 OC(2.3) 158.6(2) . . no
OB(2.4) W2 OC(2.3) 86.2(2) . . no
OC(1.2) W2 OC(2.3) 83.9(2) . . no
OD(2) W2 OA(1.2.3) 167.9(2) . . no
OD[2.CU(1)] W2 OA(1.2.3) 86.0(2) . . no
OB(2.4) W2 OA(1.2.3) 85.5(2) . . no
OC(1.2) W2 OA(1.2.3) 75.2(2) . . no
OC(2.3) W2 OA(1.2.3) 72.6(2) . . no
OD(2) W2 Na2 94.3(2) . . no
OD[2.CU(1)] W2 Na2 40.8(2) . . no
OB(2.4) W2 Na2 132.22(19) . . no
OC(1.2) W2 Na2 53.01(18) . . no
OC(2.3) W2 Na2 136.42(17) . . no
OA(1.2.3) W2 Na2 88.68(15) . . no
OD(2) W2 Na7 28.3(2) . . no
OD[2.CU(1)] W2 Na7 92.23(19) . . no
OB(2.4) W2 Na7 127.70(18) . . no
OC(1.2) W2 Na7 71.70(17) . . no
OC(2.3) W2 Na7 106.04(16) . . no
OA(1.2.3) W2 Na7 146.77(15) . . no
Na2 W2 Na7 69.33(8) . . no
OD(3) W3 OC(1.3) 97.4(3) . . no
OD(3) W3 OC(2.3) 98.5(3) . . no
OC(1.3) W3 OC(2.3) 88.8(2) . . no
OD(3) W3 OB(3.3) 102.7(3) . . no
OC(1.3) W3 OB(3.3) 89.3(3) . . no
OC(2.3) W3 OB(3.3) 158.8(3) . . no
OD(3) W3 OB(3.5) 101.7(3) . . no
OC(1.3) W3 OB(3.5) 160.8(2) . . no
OC(2.3) W3 OB(3.5) 89.5(2) . . no
OB(3.3) W3 OB(3.5) 85.4(3) . . no
OD(3) W3 OA(1.2.3) 169.0(2) . . no
OC(1.3) W3 OA(1.2.3) 74.9(2) . . no
OC(2.3) W3 OA(1.2.3) 73.9(2) . . no
OB(3.3) W3 OA(1.2.3) 85.2(3) . . no
OB(3.5) W3 OA(1.2.3) 86.3(2) . . no
OD(4) W4 OD[4.CU(1)] 104.2(3) . . no
OD(4) W4 OB(2.4) 101.7(3) . . no
OD[4.CU(1)] W4 OB(2.4) 90.8(3) . . no
OD(4) W4 OC(4.4) 98.6(3) . . no
OD[4.CU(1)] W4 OC(4.4) 92.3(3) . . no
OB(2.4) W4 OC(4.4) 158.1(3) . . no
OD(4) W4 OC(4.5) 96.5(3) . . no
OD[4.CU(1)] W4 OC(4.5) 159.3(2) . . no
OB(2.4) W4 OC(4.5) 84.9(2) . . no
OC(4.4) W4 OC(4.5) 84.5(3) . . no
OD(4) W4 OA(4.4.5) 166.7(3) . . no
OD[4.CU(1)] W4 OA(4.4.5) 87.0(3) . . no
OB(2.4) W4 OA(4.4.5) 85.0(2) . . no
OC(4.4) W4 OA(4.4.5) 73.5(2) . . no
OC(4.5) W4 OA(4.4.5) 72.4(3) . . no
OD(4) W4 Na1 95.8(2) . . no
OD[4.CU(1)] W4 Na1 39.5(2) . . no
OB(2.4) W4 Na1 130.2(2) . . no
OC(4.4) W4 Na1 54.9(2) . . no
OC(4.5) W4 Na1 138.96(16) . . no
OA(4.4.5) W4 Na1 88.28(18) . . no
OD(5) W5 OC(4.5) 99.7(3) . . no
OD(5) W5 OC(4.5) 99.7(3) . 4_575 no
OC(4.5) W5 OC(4.5) 89.8(3) . 4_575 no
OD(5) W5 OB(3.5) 100.3(3) . 4_575 no
OC(4.5) W5 OB(3.5) 159.8(2) . 4_575 no
OC(4.5) W5 OB(3.5) 89.4(2) 4_575 4_575 no
OD(5) W5 OB(3.5) 100.3(3) . . no
OC(4.5) W5 OB(3.5) 89.4(2) . . no
OC(4.5) W5 OB(3.5) 159.8(2) 4_575 . no
OB(3.5) W5 OB(3.5) 84.5(3) 4_575 . no
OD(5) W5 OA(4.4.5) 170.3(3) . . no
OC(4.5) W5 OA(4.4.5) 73.6(2) . . no
OC(4.5) W5 OA(4.4.5) 73.6(2) 4_575 . no
OB(3.5) W5 OA(4.4.5) 86.9(2) 4_575 . no
OB(3.5) W5 OA(4.4.5) 86.9(2) . . no
OD(6) W6 OD[6.CU(2)] 103.8(3) . . no
OD(6) W6 OB(6.6) 104.0(3) . . no
OD[6.CU(2)] W6 OB(6.6) 90.4(3) . . no
OD(6) W6 OC(6.7) 95.8(3) . . no
OD[6.CU(2)] W6 OC(6.7) 92.0(3) . . no
OB(6.6) W6 OC(6.7) 158.9(3) . . no
OD(6) W6 OC(6.8) 97.5(3) . . no
OD[6.CU(2)] W6 OC(6.8) 158.7(2) . . no
OB(6.6) W6 OC(6.8) 84.5(3) . . no
OC(6.7) W6 OC(6.8) 85.7(2) . . no
OD(6) W6 OA(6.7.8) 165.2(2) . . no
OD[6.CU(2)] W6 OA(6.7.8) 86.4(2) . . no
OB(6.6) W6 OA(6.7.8) 86.4(3) . . no
OC(6.7) W6 OA(6.7.8) 72.9(2) . . no
OC(6.8) W6 OA(6.7.8) 72.6(2) . . no
OD(6) W6 Na3 86.6(2) . . no
OD[6.CU(2)] W6 Na3 130.86(19) . . no
OB(6.6) W6 Na3 40.9(2) . . no
OC(6.7) W6 Na3 135.23(18) . . no
OC(6.8) W6 Na3 49.87(18) . . no
OA(6.7.8) W6 Na3 94.79(17) . . no
OD(6) W6 Na2 92.7(2) . . no
OD[6.CU(2)] W6 Na2 39.50(19) . . no
OB(6.6) W6 Na2 129.9(2) . . no
OC(6.7) W6 Na2 55.08(18) . . no
OC(6.8) W6 Na2 140.29(17) . . no
OA(6.7.8) W6 Na2 88.54(15) . . no
Na3 W6 Na2 169.69(8) . . no
OD(7) W7 OD[7.CU(1)] 104.2(3) . . no
OD(7) W7 OB(7.9) 100.7(3) . . no
OD[7.CU(1)] W7 OB(7.9) 91.4(3) . . no
OD(7) W7 OC(6.7) 98.6(3) . . no
OD[7.CU(1)] W7 OC(6.7) 92.1(3) . . no
OB(7.9) W7 OC(6.7) 158.8(2) . . no
OD(7) W7 OC(7.8) 96.3(3) . . no
OD[7.CU(1)] W7 OC(7.8) 159.6(2) . . no
OB(7.9) W7 OC(7.8) 85.7(2) . . no
OC(6.7) W7 OC(7.8) 83.8(2) . . no
OD(7) W7 OA(6.7.8) 166.6(3) . . no
OD[7.CU(1)] W7 OA(6.7.8) 87.5(2) . . no
OB(7.9) W7 OA(6.7.8) 85.4(2) . . no
OC(6.7) W7 OA(6.7.8) 73.9(2) . . no
OC(7.8) W7 OA(6.7.8) 72.1(2) . . no
OD(7) W7 Na2 96.2(2) . . no
OD[7.CU(1)] W7 Na2 39.71(19) . . no
OB(7.9) W7 Na2 131.01(19) . . no
OC(6.7) W7 Na2 54.33(18) . . no
OC(7.8) W7 Na2 137.64(17) . . no
OA(6.7.8) W7 Na2 88.53(15) . . no
OD(8) W8 OC(7.8) 99.1(3) . . no
OD(8) W8 OC(6.8) 99.3(3) . . no
OC(7.8) W8 OC(6.8) 90.5(2) . . no
OD(8) W8 OB(8.8) 103.8(3) . . no
OC(7.8) W8 OB(8.8) 157.1(3) . . no
OC(6.8) W8 OB(8.8) 87.9(3) . . no
OD(8) W8 OB(8.10) 101.6(3) . . no
OC(7.8) W8 OB(8.10) 88.3(2) . . no
OC(6.8) W8 OB(8.10) 159.0(2) . . no
OB(8.8) W8 OB(8.10) 85.1(3) . . no
OD(8) W8 OA(6.7.8) 168.9(2) . . no
OC(7.8) W8 OA(6.7.8) 72.7(2) . . no
OC(6.8) W8 OA(6.7.8) 73.8(2) . . no
OB(8.8) W8 OA(6.7.8) 85.0(3) . . no
OB(8.10) W8 OA(6.7.8) 85.9(2) . . no
OD(9) W9 OD[9.CU(1)] 103.9(3) . . no
OD(9) W9 OB(7.9) 101.5(3) . . no
OD[9.CU(1)] W9 OB(7.9) 91.5(3) . . no
OD(9) W9 OC(9.9) 99.4(3) . . no
OD[9.CU(1)] W9 OC(9.9) 92.6(3) . . no
OB(7.9) W9 OC(9.9) 157.1(3) . . no
OD(9) W9 OC(9.10) 96.3(3) . . no
OD[9.CU(1)] W9 OC(9.10) 159.7(3) . . no
OB(7.9) W9 OC(9.10) 83.4(2) . . no
OC(9.9) W9 OC(9.10) 85.0(3) . . no
OD(9) W9 OA(9.9.10) 166.9(3) . . no
OD[9.CU(1)] W9 OA(9.9.10) 87.6(3) . . no
OB(7.9) W9 OA(9.9.10) 84.0(2) . . no
OC(9.9) W9 OA(9.9.10) 73.7(3) . . no
OC(9.10) W9 OA(9.9.10) 72.4(3) . . no
OD(9) W9 Na1 95.3(2) . . no
OD[9.CU(1)] W9 Na1 40.0(2) . . no
OB(7.9) W9 Na1 131.41(19) . . no
OC(9.9) W9 Na1 55.0(3) . . no
OC(9.10) W9 Na1 139.69(18) . . no
OA(9.9.10) W9 Na1 89.73(19) . . no
OD(10) W10 OC(9.10) 99.1(3) . 4_575 no
OD(10) W10 OC(9.10) 99.1(3) . . no
OC(9.10) W10 OC(9.10) 90.0(4) 4_575 . no
OD(10) W10 OB(8.10) 100.4(3) . 4_575 no
OC(9.10) W10 OB(8.10) 89.2(3) 4_575 4_575 no
OC(9.10) W10 OB(8.10) 160.4(2) . 4_575 no
OD(10) W10 OB(8.10) 100.4(3) . . no
OC(9.10) W10 OB(8.10) 160.4(2) 4_575 . no
OC(9.10) W10 OB(8.10) 89.2(3) . . no
OB(8.10) W10 OB(8.10) 85.0(3) 4_575 . no
OD(10) W10 OA(9.9.10) 169.5(4) . . no
OC(9.10) W10 OA(9.9.10) 73.7(2) 4_575 . no
OC(9.10) W10 OA(9.9.10) 73.7(2) . . no
OB(8.10) W10 OA(9.9.10) 87.3(2) 4_575 . no
OB(8.10) W10 OA(9.9.10) 87.3(2) . . no
OD[9.CU(1)] Cu1 OD[2.CU(1)] 171.4(3) . . no
OD[9.CU(1)] Cu1 OD[4.CU(1)] 90.5(3) . . no
OD[2.CU(1)] Cu1 OD[4.CU(1)] 88.9(3) . . no
OD[9.CU(1)] Cu1 OD[7.CU(1)] 89.3(3) . . no
OD[2.CU(1)] Cu1 OD[7.CU(1)] 90.3(3) . . no
OD[4.CU(1)] Cu1 OD[7.CU(1)] 173.2(3) . . no
OD[9.CU(1)] Cu1 OW[CU(1)] 100.1(3) . . no
OD[2.CU(1)] Cu1 OW[CU(1)] 88.5(2) . . no
OD[4.CU(1)] Cu1 OW[CU(1)] 95.3(3) . . no
OD[7.CU(1)] Cu1 OW[CU(1)] 91.4(3) . . no
OD[9.CU(1)] Cu1 Na1 46.3(2) . . no
OD[2.CU(1)] Cu1 Na1 130.6(2) . . no
OD[4.CU(1)] Cu1 Na1 45.7(2) . . no
OD[7.CU(1)] Cu1 Na1 132.09(19) . . no
OW[CU(1)] Cu1 Na1 110.50(19) . . no
OD[9.CU(1)] Cu1 Na2 131.4(2) . . no
OD[2.CU(1)] Cu1 Na2 45.90(19) . . no
OD[4.CU(1)] Cu1 Na2 131.96(19) . . no
OD[7.CU(1)] Cu1 Na2 45.60(18) . . no
OW[CU(1)] Cu1 Na2 98.20(19) . . no
Na1 Cu1 Na2 151.25(9) . . no
OD[6.CU(2)] Cu2 OD[6.CU(2)] 90.4(4) . 4_575 no
OD[6.CU(2)] Cu2 OD[1.CU(2)] 172.6(3) . 4_575 no
OD[6.CU(2)] Cu2 OD[1.CU(2)] 89.8(2) 4_575 4_575 no
OD[6.CU(2)] Cu2 OD[1.CU(2)] 89.8(2) . . no
OD[6.CU(2)] Cu2 OD[1.CU(2)] 172.6(3) 4_575 . no
OD[1.CU(2)] Cu2 OD[1.CU(2)] 89.1(3) 4_575 . no
OD[6.CU(2)] Cu2 OW[CU(2)] 99.2(3) . . no
OD[6.CU(2)] Cu2 OW[CU(2)] 99.2(3) 4_575 . no
OD[1.CU(2)] Cu2 OW[CU(2)] 88.0(2) 4_575 . no
OD[1.CU(2)] Cu2 OW[CU(2)] 88.0(2) . . no
OD[6.CU(2)] Cu2 Na2 133.68(19) . 4_575 no
OD[6.CU(2)] Cu2 Na2 46.39(19) 4_575 4_575 no
OD[1.CU(2)] Cu2 Na2 44.55(18) 4_575 4_575 no
OD[1.CU(2)] Cu2 Na2 130.67(19) . 4_575 no
OW[CU(2)] Cu2 Na2 103.11(6) . 4_575 no
OD[6.CU(2)] Cu2 Na2 46.39(19) . . no
OD[6.CU(2)] Cu2 Na2 133.68(19) 4_575 . no
OD[1.CU(2)] Cu2 Na2 130.67(19) 4_575 . no
OD[1.CU(2)] Cu2 Na2 44.55(18) . . no
OW[CU(2)] Cu2 Na2 103.11(6) . . no
Na2 Cu2 Na2 153.03(13) 4_575 . no
OA(4.4.5) As1 OA(1.2.3) 96.8(2) . 4_575 no
OA(4.4.5) As1 OA(1.2.3) 96.8(2) . . no
OA(1.2.3) As1 OA(1.2.3) 97.4(3) 4_575 . no
OA(6.7.8) As2 OA(6.7.8) 97.0(4) . 4_575 no
OA(6.7.8) As2 OA(9.9.10) 97.2(3) . . no
OA(6.7.8) As2 OA(9.9.10) 97.2(3) 4_575 . no
OD[4.CU(1)] Na1 OD[4.CU(1)] 80.4(3) 4_575 . no
OD[4.CU(1)] Na1 O1W 150.7(3) 4_575 . no
OD[4.CU(1)] Na1 O1W 88.3(2) . . no
OD[4.CU(1)] Na1 O1W 88.3(2) 4_575 4_575 no
OD[4.CU(1)] Na1 O1W 150.7(3) . 4_575 no
O1W Na1 O1W 88.6(4) . 4_575 no
OD[4.CU(1)] Na1 OD[9.CU(1)] 115.6(3) 4_575 . no
OD[4.CU(1)] Na1 OD[9.CU(1)] 67.2(2) . . no
O1W Na1 OD[9.CU(1)] 83.8(2) . . no
O1W Na1 OD[9.CU(1)] 141.2(3) 4_575 . no
OD[4.CU(1)] Na1 OD[9.CU(1)] 67.2(2) 4_575 4_575 no
OD[4.CU(1)] Na1 OD[9.CU(1)] 115.6(3) . 4_575 no
O1W Na1 OD[9.CU(1)] 141.2(3) . 4_575 no
O1W Na1 OD[9.CU(1)] 83.8(2) 4_575 4_575 no
OD[9.CU(1)] Na1 OD[9.CU(1)] 78.9(3) . 4_575 no
OD[4.CU(1)] Na1 OC(4.4) 59.6(2) 4_575 . no
OD[4.CU(1)] Na1 OC(4.4) 59.6(2) . . no
O1W Na1 OC(4.4) 91.4(3) . . no
O1W Na1 OC(4.4) 91.4(3) 4_575 . no
OD[9.CU(1)] Na1 OC(4.4) 126.7(2) . . no
OD[9.CU(1)] Na1 OC(4.4) 126.7(2) 4_575 . no
OD[4.CU(1)] Na1 OC(9.9) 126.0(2) 4_575 . no
OD[4.CU(1)] Na1 OC(9.9) 126.0(2) . . no
O1W Na1 OC(9.9) 82.4(2) . . no
O1W Na1 OC(9.9) 82.4(2) 4_575 . no
OD[9.CU(1)] Na1 OC(9.9) 58.9(2) . . no
OD[9.CU(1)] Na1 OC(9.9) 58.9(2) 4_575 . no
OC(4.4) Na1 OC(9.9) 171.2(3) . . no
OD[4.CU(1)] Na1 Cu1 34.41(16) 4_575 4_575 no
OD[4.CU(1)] Na1 Cu1 94.0(2) . 4_575 no
O1W Na1 Cu1 174.8(3) . 4_575 no
O1W Na1 Cu1 91.53(17) 4_575 4_575 no
OD[9.CU(1)] Na1 Cu1 92.9(2) . 4_575 no
OD[9.CU(1)] Na1 Cu1 33.81(15) 4_575 4_575 no
OC(4.4) Na1 Cu1 93.77(15) . 4_575 no
OC(9.9) Na1 Cu1 92.54(17) . 4_575 no
OD[4.CU(1)] Na1 Cu1 94.0(2) 4_575 . no
OD[4.CU(1)] Na1 Cu1 34.41(16) . . no
O1W Na1 Cu1 91.53(17) . . no
O1W Na1 Cu1 174.8(3) 4_575 . no
OD[9.CU(1)] Na1 Cu1 33.81(15) . . no
OD[9.CU(1)] Na1 Cu1 92.9(2) 4_575 . no
OC(4.4) Na1 Cu1 93.77(15) . . no
OC(9.9) Na1 Cu1 92.54(17) . . no
Cu1 Na1 Cu1 87.86(12) 4_575 . no
OD[4.CU(1)] Na1 W4 27.76(16) 4_575 4_575 no
OD[4.CU(1)] Na1 W4 74.00(19) . 4_575 no
O1W Na1 W4 123.0(3) . 4_575 no
O1W Na1 W4 83.5(2) 4_575 4_575 no
OD[9.CU(1)] Na1 W4 131.9(2) . 4_575 no
OD[9.CU(1)] Na1 W4 93.88(17) 4_575 4_575 no
OC(4.4) Na1 W4 33.04(9) . 4_575 no
OC(9.9) Na1 W4 150.47(8) . 4_575 no
Cu1 Na1 W4 62.08(6) 4_575 4_575 no
Cu1 Na1 W4 100.77(12) . 4_575 no
OD[4.CU(1)] Na1 W4 74.00(19) 4_575 . no
OD[4.CU(1)] Na1 W4 27.76(16) . . no
O1W Na1 W4 83.5(2) . . no
O1W Na1 W4 123.0(3) 4_575 . no
OD[9.CU(1)] Na1 W4 93.88(17) . . no
OD[9.CU(1)] Na1 W4 131.9(2) 4_575 . no
OC(4.4) Na1 W4 33.04(9) . . no
OC(9.9) Na1 W4 150.47(8) . . no
Cu1 Na1 W4 100.77(12) 4_575 . no
Cu1 Na1 W4 62.08(6) . . no
W4 Na1 W4 56.33(8) 4_575 . no
O3W Na2 OD[1.CU(2)] 148.6(3) . . no
O3W Na2 OD[6.CU(2)] 143.2(3) . . no
OD[1.CU(2)] Na2 OD[6.CU(2)] 68.2(2) . . no
O3W Na2 O2W 88.9(2) . . no
OD[1.CU(2)] Na2 O2W 95.7(2) . . no
OD[6.CU(2)] Na2 O2W 88.5(2) . . no
O3W Na2 OD[7.CU(1)] 79.2(2) . . no
OD[1.CU(2)] Na2 OD[7.CU(1)] 113.7(2) . . no
OD[6.CU(2)] Na2 OD[7.CU(1)] 80.1(2) . . no
O2W Na2 OD[7.CU(1)] 141.1(3) . . no
O3W Na2 OD[2.CU(1)] 82.8(2) . . no
OD[1.CU(2)] Na2 OD[2.CU(1)] 77.2(2) . . no
OD[6.CU(2)] Na2 OD[2.CU(1)] 115.9(2) . . no
O2W Na2 OD[2.CU(1)] 148.5(3) . . no
OD[7.CU(1)] Na2 OD[2.CU(1)] 66.8(2) . . no
O3W Na2 OC(1.2) 87.9(2) . . no
OD[1.CU(2)] Na2 OC(1.2) 61.1(2) . . no
OD[6.CU(2)] Na2 OC(1.2) 128.7(2) . . no
O2W Na2 OC(1.2) 89.3(2) . . no
OD[7.CU(1)] Na2 OC(1.2) 126.6(2) . . no
OD[2.CU(1)] Na2 OC(1.2) 60.17(19) . . no
O3W Na2 OC(6.7) 83.6(2) . . no
OD[1.CU(2)] Na2 OC(6.7) 127.8(2) . . no
OD[6.CU(2)] Na2 OC(6.7) 59.64(19) . . no
O2W Na2 OC(6.7) 82.8(2) . . no
OD[7.CU(1)] Na2 OC(6.7) 59.33(19) . . no
OD[2.CU(1)] Na2 OC(6.7) 126.0(2) . . no
OC(1.2) Na2 OC(6.7) 168.5(2) . . no
O3W Na2 Cu2 172.3(2) . . no
OD[1.CU(2)] Na2 Cu2 34.42(15) . . no
OD[6.CU(2)] Na2 Cu2 34.53(15) . . no
O2W Na2 Cu2 98.07(18) . . no
OD[7.CU(1)] Na2 Cu2 93.26(16) . . no
OD[2.CU(1)] Na2 Cu2 92.89(16) . . no
OC(1.2) Na2 Cu2 95.53(14) . . no
OC(6.7) Na2 Cu2 93.82(14) . . no
O3W Na2 Cu1 84.61(19) . . no
OD[1.CU(2)] Na2 Cu1 91.52(17) . . no
OD[6.CU(2)] Na2 Cu1 94.89(17) . . no
O2W Na2 Cu1 172.8(2) . . no
OD[7.CU(1)] Na2 Cu1 34.20(15) . . no
OD[2.CU(1)] Na2 Cu1 33.38(14) . . no
OC(1.2) Na2 Cu1 93.51(15) . . no
OC(6.7) Na2 Cu1 93.42(14) . . no
Cu2 Na2 Cu1 88.28(9) . . no
O3W Na2 W1 121.7(2) . . no
OD[1.CU(2)] Na2 W1 28.87(14) . . no
OD[6.CU(2)] Na2 W1 94.64(17) . . no
O2W Na2 W1 85.09(18) . . no
OD[7.CU(1)] Na2 W1 132.54(18) . . no
OD[2.CU(1)] Na2 W1 73.88(15) . . no
OC(1.2) Na2 W1 34.19(12) . . no
OC(6.7) Na2 W1 151.69(16) . . no
Cu2 Na2 W1 62.70(6) . . no
Cu1 Na2 W1 100.95(9) . . no
O3W Na2 W6 116.3(2) . . no
OD[1.CU(2)] Na2 W6 95.10(18) . . no
OD[6.CU(2)] Na2 W6 27.86(14) . . no
O2W Na2 W6 78.43(18) . . no
OD[7.CU(1)] Na2 W6 74.28(16) . . no
OD[2.CU(1)] Na2 W6 132.31(18) . . no
OC(1.2) Na2 W6 152.26(16) . . no
OC(6.7) Na2 W6 33.21(11) . . no
Cu2 Na2 W6 62.31(6) . . no
Cu1 Na2 W6 101.73(9) . . no
W1 Na2 W6 119.02(9) . . no
O16W Na3 OB(6.6) 168.8(4) . . no
O16W Na3 O9W 86.7(3) . 4_575 no
OB(6.6) Na3 O9W 100.9(3) . 4_575 no
O16W Na3 O9W 86.7(3) . . no
OB(6.6) Na3 O9W 100.9(3) . . no
O9W Na3 O9W 93.6(4) 4_575 . no
O16W Na3 OC(6.8) 111.8(2) . 4_575 no
OB(6.6) Na3 OC(6.8) 62.28(19) . 4_575 no
O9W Na3 OC(6.8) 79.1(2) 4_575 4_575 no
O9W Na3 OC(6.8) 159.4(3) . 4_575 no
O16W Na3 OC(6.8) 111.8(2) . . no
OB(6.6) Na3 OC(6.8) 62.28(19) . . no
O9W Na3 OC(6.8) 159.4(3) 4_575 . no
O9W Na3 OC(6.8) 79.1(2) . . no
OC(6.8) Na3 OC(6.8) 101.0(3) 4_575 . no
O16W Na3 OB(8.8) 95.3(3) . . no
OB(6.6) Na3 OB(8.8) 73.5(3) . . no
O9W Na3 OB(8.8) 133.21(19) 4_575 . no
O9W Na3 OB(8.8) 133.21(19) . . no
OC(6.8) Na3 OB(8.8) 56.74(17) 4_575 . no
OC(6.8) Na3 OB(8.8) 56.74(17) . . no
O16W Na3 W6 145.43(13) . 4_575 no
OB(6.6) Na3 W6 31.82(5) . 4_575 no
O9W Na3 W6 79.2(2) 4_575 4_575 no
O9W Na3 W6 125.3(3) . 4_575 no
OC(6.8) Na3 W6 34.65(14) 4_575 4_575 no
OC(6.8) Na3 W6 89.25(19) . 4_575 no
OB(8.8) Na3 W6 73.03(18) . 4_575 no
O16W Na3 W6 145.43(13) . . no
OB(6.6) Na3 W6 31.82(5) . . no
O9W Na3 W6 125.3(3) 4_575 . no
O9W Na3 W6 79.2(2) . . no
OC(6.8) Na3 W6 89.25(19) 4_575 . no
OC(6.8) Na3 W6 34.65(14) . . no
OB(8.8) Na3 W6 73.03(18) . . no
W6 Na3 W6 63.29(9) 4_575 . no
O15W Na4 OD(4) 170.2(3) . 3_665 no
O15W Na4 OD(7) 78.7(2) . . no
OD(4) Na4 OD(7) 91.5(2) 3_665 . no
O15W Na4 O11W 91.4(3) . . no
OD(4) Na4 O11W 89.7(2) 3_665 . no
OD(7) Na4 O11W 91.2(2) . . no
O15W Na4 O10W 89.5(3) . . no
OD(4) Na4 O10W 100.3(3) 3_665 . no
OD(7) Na4 O10W 165.5(3) . . no
O11W Na4 O10W 80.5(3) . . no
O15W Na4 O1W 86.5(3) . 3_665 no
OD(4) Na4 O1W 93.4(3) 3_665 3_665 no
OD(7) Na4 O1W 94.4(3) . 3_665 no
O11W Na4 O1W 173.5(3) . 3_665 no
O10W Na4 O1W 93.3(3) . 3_665 no
O14W Na5 OD(3) 155.6(3) . 1_454 no
O14W Na5 O12W 80.5(3) . . no
OD(3) Na5 O12W 123.8(3) 1_454 . no
O14W Na5 O7W 102.3(3) . . no
OD(3) Na5 O7W 84.3(2) 1_454 . no
O12W Na5 O7W 83.0(3) . . no
O14W Na5 O6W 83.6(3) . 3_665 no
OD(3) Na5 O6W 72.0(2) 1_454 3_665 no
O12W Na5 O6W 164.0(3) . 3_665 no
O7W Na5 O6W 102.5(2) . 3_665 no
O14W Na5 OD(8) 101.7(2) . . no
OD(3) Na5 OD(8) 74.7(2) 1_454 . no
O12W Na5 OD(8) 98.9(3) . . no
O7W Na5 OD(8) 155.9(3) . . no
O6W Na5 OD(8) 82.2(2) 3_665 . no
O14W Na5 Na6 61.53(18) . 3_665 no
OD(3) Na5 Na6 97.05(18) 1_454 3_665 no
O12W Na5 Na6 134.1(2) . 3_665 no
O7W Na5 Na6 81.13(19) . 3_665 no
O6W Na5 Na6 35.07(17) 3_665 3_665 no
OD(8) Na5 Na6 112.55(19) . 3_665 no
O14W Na5 Na6 77.70(19) . 1_454 no
OD(3) Na5 Na6 99.16(18) 1_454 1_454 no
O12W Na5 Na6 96.8(2) . 1_454 no
O7W Na5 Na6 30.72(17) . 1_454 no
O6W Na5 Na6 81.81(18) 3_665 1_454 no
OD(8) Na5 Na6 164.0(2) . 1_454 no
Na6 Na5 Na6 52.81(11) 3_665 1_454 no
O4W Na6 O6W 89.7(3) . . no
O4W Na6 O13W 104.2(3) . . no
O6W Na6 O13W 82.8(3) . . no
O4W Na6 O7W 80.6(2) . 1_656 no
O6W Na6 O7W 169.1(3) . 1_656 no
O13W Na6 O7W 94.5(3) . 1_656 no
O4W Na6 O13W 162.7(3) . 3_766 no
O6W Na6 O13W 106.8(3) . 3_766 no
O13W Na6 O13W 83.3(3) . 3_766 no
O7W Na6 O13W 83.3(2) 1_656 3_766 no
O4W Na6 O5W 92.6(3) . . no
O6W Na6 O5W 73.8(2) . . no
O13W Na6 O5W 151.1(3) . . no
O7W Na6 O5W 111.5(3) 1_656 . no
O13W Na6 O5W 87.4(2) 3_766 . no
O4W Na6 Na6 144.0(3) . 3_766 no
O6W Na6 Na6 96.5(2) . 3_766 no
O13W Na6 Na6 42.26(18) . 3_766 no
O7W Na6 Na6 88.5(2) 1_656 3_766 no
O13W Na6 Na6 41.08(18) 3_766 3_766 no
O5W Na6 Na6 123.2(2) . 3_766 no
O4W Na6 Na5 126.8(2) . 3_665 no
O6W Na6 Na5 37.04(18) . 3_665 no
O13W Na6 Na5 76.07(19) . 3_665 no
O7W Na6 Na5 152.3(2) 1_656 3_665 no
O13W Na6 Na5 69.89(19) 3_766 3_665 no
O5W Na6 Na5 75.04(19) . 3_665 no
Na6 Na6 Na5 66.91(12) 3_766 3_665 no
O4W Na6 Na5 97.77(19) . 1_656 no
O6W Na6 Na5 148.4(2) . 1_656 no
O13W Na6 Na5 65.57(19) . 1_656 no
O7W Na6 Na5 30.77(17) 1_656 1_656 no
O13W Na6 Na5 70.84(18) 3_766 1_656 no
O5W Na6 Na5 135.9(2) . 1_656 no
Na6 Na6 Na5 60.28(11) 3_766 1_656 no
Na5 Na6 Na5 127.19(11) 3_665 1_656 no
OD(1) Na7 OD(2) 165.2(3) 3_765 . no
OD(1) Na7 OD(9) 91.4(3) 3_765 3_665 no
OD(2) Na7 OD(9) 91.5(2) . 3_665 no
OD(1) Na7 O3W 78.7(2) 3_765 . no
OD(2) Na7 O3W 87.6(2) . . no
OD(9) Na7 O3W 79.5(2) 3_665 . no
OD(1) Na7 O8W 106.4(3) 3_765 . no
OD(2) Na7 O8W 88.2(3) . . no
OD(9) Na7 O8W 87.4(3) 3_665 . no
O3W Na7 O8W 166.1(3) . . no
OD(1) Na7 O2W 93.3(2) 3_765 3_765 no
OD(2) Na7 O2W 86.2(2) . 3_765 no
OD(9) Na7 O2W 169.5(3) 3_665 3_765 no
O3W Na7 O2W 110.6(3) . 3_765 no
O8W Na7 O2W 82.4(2) . 3_765 no
OD(1) Na7 W2 145.5(2) 3_765 . no
OD(2) Na7 W2 20.76(16) . . no
OD(9) Na7 W2 104.39(19) 3_665 . no
O3W Na7 W2 74.47(18) . . no
O8W Na7 W2 104.8(2) . . no
O2W Na7 W2 76.54(17) 3_765 . no
OD(1) Na7 Na2 93.00(19) 3_765 . no
OD(2) Na7 Na2 72.22(18) . . no
OD(9) Na7 Na2 104.1(2) 3_665 . no
O3W Na7 Na2 28.83(17) . . no
O8W Na7 Na2 157.4(2) . . no
O2W Na7 Na2 84.98(18) 3_765 . no
W2 Na7 Na2 53.73(7) . . no
As1 OA(1.2.3) W2 116.9(3) . . no
As1 OA(1.2.3) W3 135.3(3) . . no
W2 OA(1.2.3) W3 93.96(19) . . no
As1 OA(1.2.3) W1 115.9(3) . . no
W2 OA(1.2.3) W1 92.19(19) . . no
W3 OA(1.2.3) W1 92.70(18) . . no
As1 OA(4.4.5) W4 117.6(3) . . no
As1 OA(4.4.5) W4 117.6(3) . 4_575 no
W4 OA(4.4.5) W4 92.8(3) . 4_575 no
As1 OA(4.4.5) W5 133.5(4) . . no
W4 OA(4.4.5) W5 93.0(2) . . no
W4 OA(4.4.5) W5 93.0(2) 4_575 . no
As2 OA(6.7.8) W7 116.5(3) . . no
As2 OA(6.7.8) W6 117.3(3) . . no
W7 OA(6.7.8) W6 92.5(2) . . no
As2 OA(6.7.8) W8 135.2(3) . . no
W7 OA(6.7.8) W8 93.2(2) . . no
W6 OA(6.7.8) W8 92.2(2) . . no
As2 OA(9.9.10) W9 117.5(3) . 4_575 no
As2 OA(9.9.10) W9 117.5(3) . . no
W9 OA(9.9.10) W9 91.7(3) 4_575 . no
As2 OA(9.9.10) W10 133.4(4) . . no
W9 OA(9.9.10) W10 93.5(2) 4_575 . no
W9 OA(9.9.10) W10 93.5(2) . . no
W3 OB(3.3) W3 152.0(4) . 4_575 no
W8 OB(8.10) W10 150.2(3) . . no
W9 OB(7.9) W7 145.0(3) . . no
W2 OB(2.4) W4 144.9(3) . . no
W3 OB(3.5) W5 150.2(3) . . no
W8 OB(8.8) W8 152.2(5) 4_575 . no
W8 OB(8.8) Na3 101.9(2) 4_575 . no
W8 OB(8.8) Na3 101.9(2) . . no
W6 OB(6.6) W6 143.7(5) 4_575 . no
W6 OB(6.6) Na3 107.3(2) 4_575 . no
W6 OB(6.6) Na3 107.3(2) . . no
W9 OC(9.9) W9 120.3(4) 4_575 . no
W9 OC(9.9) Na1 92.4(3) 4_575 . no
W9 OC(9.9) Na1 92.4(3) . . no
W4 OC(4.4) W4 119.8(4) 4_575 . no
W4 OC(4.4) Na1 92.0(3) 4_575 . no
W4 OC(4.4) Na1 92.0(3) . . no
W8 OC(6.8) W6 121.2(3) . . no
W8 OC(6.8) Na3 108.4(3) . . no
W6 OC(6.8) Na3 95.5(2) . . no
W8 OC(7.8) W7 122.0(3) . . no
W10 OC(9.10) W9 120.4(3) . . no
W6 OC(6.7) W7 120.3(3) . . no
W6 OC(6.7) Na2 91.7(2) . . no
W7 OC(6.7) Na2 92.7(2) . . no
W1 OC(1.2) W2 117.7(3) . . no
W1 OC(1.2) Na2 90.5(2) . . no
W2 OC(1.2) Na2 93.6(2) . . no
W3 OC(1.3) W1 120.0(3) . . no
W3 OC(2.3) W2 119.6(3) . . no
W5 OC(4.5) W4 121.0(3) . . no
W8 OD(8) Na5 132.3(3) . . no
W6 OD[6.CU(2)] Cu2 147.8(3) . . no
W6 OD[6.CU(2)] Na2 112.6(3) . . no
Cu2 OD[6.CU(2)] Na2 99.1(3) . . no
W7 OD[7.CU(1)] Cu1 146.1(3) . . no
W7 OD[7.CU(1)] Na2 112.8(3) . . no
Cu1 OD[7.CU(1)] Na2 100.2(2) . . no
W7 OD(7) Na4 131.3(3) . . no
W9 OD[9.CU(1)] Cu1 147.0(4) . . no
W9 OD[9.CU(1)] Na1 112.3(3) . . no
Cu1 OD[9.CU(1)] Na1 99.9(3) . . no
W9 OD(9) Na7 144.1(4) . 3_665 no
W1 OB(1.1) W1 145.4(4) 4_575 . no
W1 OD[1.CU(2)] Cu2 144.5(3) . . no
W1 OD[1.CU(2)] Na2 111.3(3) . . no
Cu2 OD[1.CU(2)] Na2 101.0(3) . . no
W1 OD(1) Na7 142.5(3) . 3_765 no
W2 OD[2.CU(1)] Cu1 146.4(4) . . no
W2 OD[2.CU(1)] Na2 111.1(3) . . no
Cu1 OD[2.CU(1)] Na2 100.7(3) . . no
W2 OD(2) Na7 130.9(3) . . no
W4 OD[4.CU(1)] Cu1 146.9(3) . . no
W4 OD[4.CU(1)] Na1 112.8(3) . . no
Cu1 OD[4.CU(1)] Na1 99.9(3) . . no
W4 OD(4) Na4 140.8(3) . 3_665 no
W3 OD(3) Na5 142.8(3) . 1_656 no
Na1 O1W Na4 125.6(3) . 3_665 no
Na2 O2W Na7 123.8(3) . 3_765 no
Na2 O3W Na7 121.6(3) . . no
Na6 O6W Na5 107.9(3) . 3_665 no
Na6 O7W Na5 118.5(3) 1_454 . no
Na6 O13W Na6 96.7(3) . 3_766 no

loop_
_geom_bond_atom_site_label_1
_geom_bond_atom_site_label_2
_geom_bond_distance
_geom_bond_site_symmetry_2
_geom_bond_publ_flag
W1 OD(1) 1.719(6) . no
W1 OD[1.CU(2)] 1.795(6) . no
W1 OB(1.1) 1.918(2) . no
W1 OC(1.2) 1.946(5) . no
W1 OC(1.3) 2.008(6) . no
W1 OA(1.2.3) 2.344(5) . no
W1 Na2 3.463(3) . no
W2 OD(2) 1.735(6) . no
W2 OD[2.CU(1)] 1.795(6) . no
W2 OB(2.4) 1.898(6) . no
W2 OC(1.2) 1.961(6) . no
W2 OC(2.3) 2.011(6) . no
W2 OA(1.2.3) 2.296(5) . no
W2 Na2 3.559(3) . no
W2 Na7 3.699(3) . no
W3 OD(3) 1.720(6) . no
W3 OC(1.3) 1.893(6) . no
W3 OC(2.3) 1.897(5) . no
W3 OB(3.3) 1.9058(19) . no
W3 OB(3.5) 1.919(6) . no
W3 OA(1.2.3) 2.324(5) . no
W4 OD(4) 1.731(6) . no
W4 OD[4.CU(1)] 1.800(6) . no
W4 OB(2.4) 1.917(6) . no
W4 OC(4.4) 1.944(4) . no
W4 OC(4.5) 2.013(6) . no
W4 OA(4.4.5) 2.322(5) . no
W4 Na1 3.563(4) . no
W5 OD(5) 1.701(9) . no
W5 OC(4.5) 1.891(5) . no
W5 OC(4.5) 1.891(5) 4_575 no
W5 OB(3.5) 1.931(6) 4_575 no
W5 OB(3.5) 1.931(6) . no
W5 OA(4.4.5) 2.361(8) . no
W6 OD(6) 1.726(6) . no
W6 OD[6.CU(2)] 1.794(6) . no
W6 OB(6.6) 1.941(3) . no
W6 OC(6.7) 1.942(5) . no
W6 OC(6.8) 2.008(6) . no
W6 OA(6.7.8) 2.357(6) . no
W6 Na3 3.515(5) . no
W6 Na2 3.543(3) . no
W7 OD(7) 1.747(6) . no
W7 OD[7.CU(1)] 1.789(6) . no
W7 OB(7.9) 1.908(6) . no
W7 OC(6.7) 1.946(6) . no
W7 OC(7.8) 2.011(6) . no
W7 OA(6.7.8) 2.310(6) . no
W7 Na2 3.574(3) . no
W8 OD(8) 1.711(6) . no
W8 OC(7.8) 1.882(6) . no
W8 OC(6.8) 1.908(6) . no
W8 OB(8.8) 1.913(2) . no
W8 OB(8.10) 1.917(6) . no
W8 OA(6.7.8) 2.377(6) . no
W9 OD(9) 1.718(6) . no
W9 OD[9.CU(1)] 1.795(6) . no
W9 OB(7.9) 1.903(6) . no
W9 OC(9.9) 1.922(4) . no
W9 OC(9.10) 2.026(6) . no
W9 OA(9.9.10) 2.323(6) . no
W9 Na1 3.570(5) . no
W10 OD(10) 1.714(8) . no
W10 OC(9.10) 1.901(6) 4_575 no
W10 OC(9.10) 1.901(6) . no
W10 OB(8.10) 1.929(6) 4_575 no
W10 OB(8.10) 1.929(6) . no
W10 OA(9.9.10) 2.358(8) . no
Cu1 OD[9.CU(1)] 1.909(6) . no
Cu1 OD[2.CU(1)] 1.911(6) . no
Cu1 OD[4.CU(1)] 1.938(6) . no
Cu1 OD[7.CU(1)] 1.949(6) . no
Cu1 OW[CU(1)] 2.390(7) . no
Cu1 Na1 3.379(4) . no
Cu1 Na2 3.412(4) . no
Cu2 OD[6.CU(2)] 1.912(6) . no
Cu2 OD[6.CU(2)] 1.912(6) 4_575 no
Cu2 OD[1.CU(2)] 1.918(6) 4_575 no
Cu2 OD[1.CU(2)] 1.918(6) . no
Cu2 OW[CU(2)] 2.371(10) . no
Cu2 Na2 3.330(3) 4_575 no
Cu2 Na2 3.330(3) . no
As1 OA(4.4.5) 1.796(8) . no
As1 OA(1.2.3) 1.800(5) 4_575 no
As1 OA(1.2.3) 1.800(5) . no
As2 OA(6.7.8) 1.783(6) . no
As2 OA(6.7.8) 1.783(6) 4_575 no
As2 OA(9.9.10) 1.804(8) . no
Na1 OD[4.CU(1)] 2.456(7) 4_575 no
Na1 OD[4.CU(1)] 2.456(7) . no
Na1 O1W 2.467(8) . no
Na1 O1W 2.467(8) 4_575 no
Na1 OD[9.CU(1)] 2.480(7) . no
Na1 OD[9.CU(1)] 2.480(7) 4_575 no
Na1 OC(4.4) 2.918(9) . no
Na1 OC(9.9) 2.928(10) . no
Na1 Cu1 3.379(4) 4_575 no
Na1 W4 3.563(4) 4_575 no
Na2 O3W 2.339(7) . no
Na2 OD[1.CU(2)] 2.380(7) . no
Na2 OD[6.CU(2)] 2.442(7) . no
Na2 O2W 2.447(8) . no
Na2 OD[7.CU(1)] 2.477(7) . no
Na2 OD[2.CU(1)] 2.494(7) . no
Na2 OC(1.2) 2.848(7) . no
Na2 OC(6.7) 2.907(7) . no
Na3 O16W 2.330(11) . no
Na3 OB(6.6) 2.411(10) . no
Na3 O9W 2.429(8) 4_575 no
Na3 O9W 2.429(8) . no
Na3 OC(6.8) 2.700(7) 4_575 no
Na3 OC(6.8) 2.700(7) . no
Na3 OB(8.8) 2.873(10) . no
Na3 W6 3.515(5) 4_575 no
Na4 O15W 2.349(7) . no
Na4 OD(4) 2.355(7) 3_665 no
Na4 OD(7) 2.402(7) . no
Na4 O11W 2.411(8) . no
Na4 O10W 2.418(8) . no
Na4 O1W 2.508(8) 3_665 no
Na5 O14W 2.350(8) . no
Na5 OD(3) 2.395(7) 1_454 no
Na5 O12W 2.409(8) . no
Na5 O7W 2.441(7) . no
Na5 O6W 2.506(8) 3_665 no
Na5 OD(8) 2.532(7) . no
Na5 Na6 3.959(5) 3_665 no
Na5 Na6 4.194(5) 1_454 no
Na6 O4W 2.362(7) . no
Na6 O6W 2.390(8) . no
Na6 O13W 2.402(8) . no
Na6 O7W 2.438(7) 1_656 no
Na6 O13W 2.459(8) 3_766 no
Na6 O5W 2.499(8) . no
Na6 Na6 3.631(8) 3_766 no
Na6 Na5 3.959(5) 3_665 no
Na6 Na5 4.194(5) 1_656 no
Na7 OD(1) 2.298(7) 3_765 no
Na7 OD(2) 2.323(7) . no
Na7 OD(9) 2.360(7) 3_665 no
Na7 O3W 2.390(8) . no
Na7 O8W 2.431(8) . no
Na7 O2W 2.474(7) 3_765 no
OA(9.9.10) W9 2.323(6) 4_575 no
OA(4.4.5) W4 2.322(5) 4_575 no
OB(1.1) W1 1.918(2) 4_575 no
OB(3.3) W3 1.9058(18) 4_575 no
OB(6.6) W6 1.941(3) 4_575 no
OB(8.8) W8 1.913(2) 4_575 no
OC(4.4) W4 1.944(4) 4_575 no
OC(9.9) W9 1.922(4) 4_575 no
OD(1) Na7 2.298(7) 3_765 no
OD(3) Na5 2.395(7) 1_656 no
OD(4) Na4 2.355(7) 3_665 no
OD(9) Na7 2.360(7) 3_665 no
O1W Na4 2.508(8) 3_665 no
O2W Na7 2.474(7) 3_765 no
O6W Na5 2.506(8) 3_665 no
O7W Na6 2.438(7) 1_454 no
O13W Na6 2.459(8) 3_766 no
